data_4345732
loop_
_publ_author_name
'Li, Ji-Kun'
'Dong, Jing'
'Wei, Chuan-Ping'
'Yang, Song'
'Chi, Ying-Nan'
'Xu, Yan-Qing'
'Hu, Chang-Wen'

_publ_section_title
;
 Controllable Synthesis of Lindqvist Alkoxopolyoxovanadate Clusters as
 Heterogeneous Catalysts for Sulfoxidation of Sulfides.
;
_journal_issue 10
_journal_name_full 'Inorganic chemistry'
_journal_page_first 5748
_journal_page_last 5756
_journal_paper_doi 10.1021/acs.inorgchem.7b00366
_journal_volume 56
_journal_year 2017
_chemical_formula_moiety 'C48 H72 Co2 N6 O29 V6'
_chemical_formula_sum 'C48 H72 Co2 N6 O29 V6'
_chemical_formula_weight 1620.61
_space_group_crystal_system monoclinic
_space_group_IT_number 14
_space_group_name_Hall '-P 2ybc'
_space_group_name_H-M_alt 'P 1 21/c 1'
_symmetry_space_group_name_Hall '-P 2ybc'
_symmetry_space_group_name_H-M 'P 1 21/c 1'
_atom_sites_solution_hydrogens geom
_atom_sites_solution_primary direct
_atom_sites_solution_secondary difmap
_audit_creation_method SHELXL-2014/7
_cell_angle_alpha 90
_cell_angle_beta 92.4320(10)
_cell_angle_gamma 90
_cell_formula_units_Z 2
_cell_length_a 10.6093(3)
_cell_length_b 12.9751(4)
_cell_length_c 23.5982(7)
_cell_measurement_reflns_used 9974
_cell_measurement_temperature 296(2)
_cell_measurement_theta_max 28.55
_cell_measurement_theta_min 2.33
_cell_volume 3245.53(17)
_computing_cell_refinement 'Bruker SAINT'
_computing_data_collection 'Bruker APEX2'
_computing_data_reduction 'Bruker SAINT'
_computing_molecular_graphics 'Bruker SHELXTL'
_computing_publication_material 'Bruker SHELXTL'
_computing_structure_refinement 'SHELXL-2014/7 (Sheldrick, 2014)'
_computing_structure_solution 'SHELXS-2014/7 (Sheldrick, 2014)'
_diffrn_ambient_temperature 296(2)
_diffrn_measured_fraction_theta_full 1.000
_diffrn_measured_fraction_theta_max 1.000
_diffrn_measurement_device_type 'CCD area detector'
_diffrn_measurement_method 'phi and omega scans'
_diffrn_radiation_type MoK\a
_diffrn_radiation_wavelength 0.71073
_diffrn_reflns_av_R_equivalents 0.0219
_diffrn_reflns_av_unetI/netI 0.0160
_diffrn_reflns_Laue_measured_fraction_full 1.000
_diffrn_reflns_Laue_measured_fraction_max 1.000
_diffrn_reflns_limit_h_max 12
_diffrn_reflns_limit_h_min -12
_diffrn_reflns_limit_k_max 15
_diffrn_reflns_limit_k_min -15
_diffrn_reflns_limit_l_max 28
_diffrn_reflns_limit_l_min -28
_diffrn_reflns_number 31128
_diffrn_reflns_point_group_measured_fraction_full 1.000
_diffrn_reflns_point_group_measured_fraction_max 1.000
_diffrn_reflns_theta_full 25.049
_diffrn_reflns_theta_max 25.049
_diffrn_reflns_theta_min 1.727
_diffrn_source 'fine-focus sealed tube'
_exptl_absorpt_coefficient_mu 1.410
_exptl_absorpt_correction_T_max 0.6936
_exptl_absorpt_correction_T_min 0.6024
_exptl_absorpt_correction_type multi-scan
_exptl_absorpt_process_details sadabs
_exptl_crystal_colour brown
_exptl_crystal_density_diffrn 1.658
_exptl_crystal_density_method 'not measured'
_exptl_crystal_description block
_exptl_crystal_F_000 1652
_exptl_crystal_size_max 0.400
_exptl_crystal_size_mid 0.320
_exptl_crystal_size_min 0.280
_refine_diff_density_max 0.959
_refine_diff_density_min -0.625
_refine_diff_density_rms 0.073
_refine_ls_extinction_method none
_refine_ls_goodness_of_fit_ref 1.076
_refine_ls_hydrogen_treatment constr
_refine_ls_matrix_type full
_refine_ls_number_parameters 424
_refine_ls_number_reflns 5744
_refine_ls_number_restraints 770
_refine_ls_restrained_S_all 1.042
_refine_ls_R_factor_all 0.0476
_refine_ls_R_factor_gt 0.0397
_refine_ls_shift/su_max 0.002
_refine_ls_shift/su_mean 0.000
_refine_ls_structure_factor_coef Fsqd
_refine_ls_weighting_details 'w=1/[\s^2^(Fo^2^)+(0.0609P)^2^+4.6683P] where P=(Fo^2^+2Fc^2^)/3'
_refine_ls_weighting_scheme calc
_refine_ls_wR_factor_gt 0.1081
_refine_ls_wR_factor_ref 0.1177
_reflns_Friedel_coverage 0.000
_reflns_number_gt 4988
_reflns_number_total 5744
_reflns_threshold_expression 'I > 2\s(I)'
_cod_data_source_file ic7b00366_si_004.cif
_cod_data_source_block 1
_cod_depositor_comments 'Adding full bibliography for 4345729--4345733.cif.'
_cod_database_code 4345732
_shelx_shelxl_version_number 2014/7
_shelx_space_group_comment
;
The symmetry employed for this shelxl refinement is uniquely defined
by the following loop, which should always be used as a source of
symmetry information in preference to the above space-group names.
They are only intended as comments.
;
_shelx_estimated_absorpt_t_min 0.602
_shelx_estimated_absorpt_t_max 0.694

loop_
_space_group_symop_operation_xyz
'x, y, z'
'-x, y+1/2, -z+1/2'
'-x, -y, -z'
'x, -y-1/2, z-1/2'

loop_
_atom_site_label
_atom_site_type_symbol
_atom_site_fract_x
_atom_site_fract_y
_atom_site_fract_z
_atom_site_U_iso_or_equiv
_atom_site_adp_type
_atom_site_occupancy
_atom_site_site_symmetry_order
_atom_site_calc_flag
_atom_site_refinement_flags_posn
_atom_site_refinement_flags_adp
_atom_site_refinement_flags_occupancy
_atom_site_disorder_assembly
_atom_site_disorder_group
Co1 Co 0.13008(4) 0.49020(3) 0.32570(2) 0.03573(14) Uani 1 1 d . . . A 1
V1 V 0.56904(5) 0.10688(4) 0.43354(2) 0.03429(15) Uani 1 1 d . . . B 1
V2 V 0.30700(5) 0.06182(4) 0.47653(2) 0.03677(16) Uani 1 1 d . . . B 1
V3 V 0.51695(5) 0.13691(4) 0.55822(2) 0.03614(16) Uani 1 1 d . . . B 1
O1 O 0.2271(2) 0.59800(19) 0.29612(11) 0.0439(6) Uani 1 1 d . U . A 1
O2 O 0.0075(2) 0.4897(2) 0.26551(11) 0.0492(6) Uani 1 1 d . U . A 1
O3 O 0.0370(2) 0.59446(19) 0.36043(11) 0.0465(6) Uani 1 1 d . U . A 1
O4 O 0.0398(2) 0.37943(18) 0.35687(11) 0.0438(6) Uani 1 1 d . U . A 1
O5 O 0.6194(2) 0.17055(19) 0.38075(10) 0.0476(6) Uani 1 1 d . U . B 1
O6 O 0.5822(2) 0.19393(16) 0.49108(10) 0.0370(5) Uani 1 1 d . U . B 1
O7 O 0.3917(2) 0.12894(16) 0.42389(9) 0.0359(5) Uani 1 1 d . U . B 1
O8 O 0.1639(2) 0.0955(2) 0.46370(12) 0.0521(7) Uani 1 1 d . U . B 1
O9 O 0.5000 0.0000 0.5000 0.0299(6) Uani 1 2 d S U P B 1
O10 O 0.3580(2) 0.15706(17) 0.53408(10) 0.0381(5) Uani 1 1 d . U . B 1
O11 O 0.5446(3) 0.22740(19) 0.60324(11) 0.0497(6) Uani 1 1 d . U . B 1
O12 O 0.7252(2) 0.03443(18) 0.45740(10) 0.0368(5) Uani 1 1 d . U . B 1
O13 O 0.3080(2) -0.06764(17) 0.43293(10) 0.0375(5) Uani 1 1 d . U . B 1
O14 O 0.4680(2) 0.02763(17) 0.61047(9) 0.0361(5) Uani 1 1 d . U . B 1
N1 N 0.2297(3) 0.3886(2) 0.28778(12) 0.0374(6) Uani 1 1 d . . . A 1
N2 N 0.2477(3) 0.4844(2) 0.39051(12) 0.0355(6) Uani 1 1 d . . . A 1
N3 N 0.2944(3) 0.3103(2) 0.37440(12) 0.0429(7) Uani 1 1 d . . . A 1
H3 H 0.2971 0.2504 0.3900 0.051 Uiso 1 1 calc R U . A 1
C1 C 0.2344(4) 0.3899(3) 0.23015(16) 0.0490(9) Uani 1 1 d . U . A 1
H1 H 0.1936 0.4430 0.2103 0.059 Uiso 1 1 calc R U . A 1
C2 C 0.2955(4) 0.3175(3) 0.20043(18) 0.0588(10) Uani 1 1 d . U . A 1
H2 H 0.2959 0.3207 0.1611 0.071 Uiso 1 1 calc R U . A 1
C3 C 0.3577(5) 0.2386(3) 0.2297(2) 0.0674(12) Uani 1 1 d . U . A 1
H3A H 0.3994 0.1875 0.2103 0.081 Uiso 1 1 calc R U . A 1
C4 C 0.3567(4) 0.2370(3) 0.28751(18) 0.0575(10) Uani 1 1 d . U . A 1
H4 H 0.3994 0.1855 0.3079 0.069 Uiso 1 1 calc R U . A 1
C5 C 0.2913(3) 0.3131(3) 0.31591(15) 0.0413(8) Uani 1 1 d . U . A 1
C6 C 0.2936(3) 0.3940(3) 0.41006(14) 0.0371(7) Uani 1 1 d . U . A 1
C7 C 0.3443(3) 0.3838(3) 0.46553(15) 0.0431(8) Uani 1 1 d . U . A 1
H7 H 0.3691 0.3197 0.4797 0.052 Uiso 1 1 calc R U . A 1
C8 C 0.3566(3) 0.4701(3) 0.49831(16) 0.0479(9) Uani 1 1 d . U . A 1
H8 H 0.3874 0.4650 0.5357 0.057 Uiso 1 1 calc R U . A 1
C9 C 0.3230(3) 0.5660(3) 0.47566(16) 0.0465(8) Uani 1 1 d . U . A 1
H9 H 0.3380 0.6261 0.4963 0.056 Uiso 1 1 calc R U . A 1
C10 C 0.2680(3) 0.5695(3) 0.42268(16) 0.0411(8) Uani 1 1 d . U . A 1
H10 H 0.2432 0.6331 0.4079 0.049 Uiso 1 1 calc R U . A 1
C11 C 0.2615(5) 0.7561(4) 0.2513(2) 0.0752(14) Uani 1 1 d . U . A 1
H11A H 0.2197 0.8012 0.2242 0.113 Uiso 1 1 calc R U . A 1
H11B H 0.2762 0.7920 0.2865 0.113 Uiso 1 1 calc R U . A 1
H11C H 0.3407 0.7344 0.2370 0.113 Uiso 1 1 calc R U . A 1
C12 C 0.1801(4) 0.6636(3) 0.26064(16) 0.0512(9) Uani 1 1 d . U . A 1
C13 C 0.0659(4) 0.6516(4) 0.23035(18) 0.0606(11) Uani 1 1 d . U . A 1
H13 H 0.0384 0.7059 0.2072 0.073 Uiso 1 1 calc R U . A 1
C14 C -0.0091(4) 0.5661(3) 0.23199(17) 0.0535(10) Uani 1 1 d . U . A 1
C15 C -0.1197(5) 0.5546(5) 0.1905(2) 0.0864(17) Uani 1 1 d . U . A 1
H15A H -0.1263 0.6146 0.1668 0.130 Uiso 1 1 calc R U . A 1
H15B H -0.1078 0.4948 0.1674 0.130 Uiso 1 1 calc R U . A 1
H15C H -0.1956 0.5469 0.2108 0.130 Uiso 1 1 calc R U . A 1
C16 C -0.0940(5) 0.6758(4) 0.4243(2) 0.0799(15) Uani 1 1 d . U . A 1
H16A H -0.1498 0.6572 0.4536 0.120 Uiso 1 1 calc R U . A 1
H16B H -0.0275 0.7186 0.4400 0.120 Uiso 1 1 calc R U . A 1
H16C H -0.1403 0.7129 0.3950 0.120 Uiso 1 1 calc R U . A 1
C17 C -0.0385(4) 0.5799(3) 0.39970(18) 0.0527(9) Uani 1 1 d . U . A 1
C18 C -0.0688(5) 0.4826(4) 0.4203(2) 0.0660(12) Uani 1 1 d . U . A 1
H18 H -0.1168 0.4802 0.4523 0.079 Uiso 1 1 calc R U . A 1
C19 C -0.0337(4) 0.3896(3) 0.39737(17) 0.0489(9) Uani 1 1 d . U . A 1
C20 C -0.0829(5) 0.2895(4) 0.4199(2) 0.0711(13) Uani 1 1 d . U . A 1
H20A H -0.1377 0.3033 0.4503 0.107 Uiso 1 1 calc R U . A 1
H20B H -0.1289 0.2536 0.3901 0.107 Uiso 1 1 calc R U . A 1
H20C H -0.0134 0.2478 0.4336 0.107 Uiso 1 1 calc R U . A 1
C21 C 0.8232(4) 0.0111(3) 0.41977(18) 0.0537(10) Uani 1 1 d . U . B 1
H21A H 0.8903 -0.0243 0.4402 0.080 Uiso 1 1 calc R U . B 1
H21B H 0.7902 -0.0320 0.3896 0.080 Uiso 1 1 calc R U . B 1
H21C H 0.8549 0.0739 0.4043 0.080 Uiso 1 1 calc R U . B 1
C22 C 0.1991(4) -0.1325(3) 0.42976(18) 0.0526(10) Uani 1 1 d . U . B 1
H22A H 0.2159 -0.1919 0.4070 0.079 Uiso 1 1 calc R U . B 1
H22B H 0.1792 -0.1542 0.4672 0.079 Uiso 1 1 calc R U . B 1
H22C H 0.1290 -0.0950 0.4129 0.079 Uiso 1 1 calc R U . B 1
C23 C 0.5264(4) 0.0215(3) 0.66578(15) 0.0477(9) Uani 1 1 d . U . B 1
H23A H 0.4920 -0.0358 0.6857 0.072 Uiso 1 1 calc R U . B 1
H23B H 0.6156 0.0121 0.6629 0.072 Uiso 1 1 calc R U . B 1
H23C H 0.5108 0.0840 0.6861 0.072 Uiso 1 1 calc R U . B 1
O15 O 0.497(2) 1.0199(15) 0.1981(10) 0.227(5) Uani 0.449(11) 1 d D U P C 1
H15 H 0.5550 0.9801 0.2070 0.341 Uiso 0.449(11) 1 calc R U P C 1
O15' O 0.4162(17) 0.9283(12) 0.1352(11) 0.227(5) Uani 0.551(11) 1 d D U P C 2
H15' H 0.3402 0.9177 0.1307 0.341 Uiso 0.551(11) 1 calc R U P C 2
C24 C 0.4050(17) 0.9681(12) 0.1680(6) 0.109(3) Uani 0.533(10) 1 d D U P C 1
H24A H 0.4019 0.9915 0.1294 0.163 Uiso 0.533(10) 1 calc R U P C 1
H24B H 0.3252 0.9807 0.1844 0.163 Uiso 0.533(10) 1 calc R U P C 1
H24C H 0.4229 0.8956 0.1691 0.163 Uiso 0.533(10) 1 calc R U P C 1
C24' C 0.4403(16) 1.0462(11) 0.1412(6) 0.109(3) Uani 0.467(10) 1 d D U P C 2
H24D H 0.4769 1.0716 0.1074 0.163 Uiso 0.467(10) 1 calc R U P C 2
H24E H 0.4970 1.0587 0.1732 0.163 Uiso 0.467(10) 1 calc R U P C 2
H24F H 0.3618 1.0809 0.1466 0.163 Uiso 0.467(10) 1 calc R U P C 2

loop_
_atom_site_aniso_label
_atom_site_aniso_U_11
_atom_site_aniso_U_22
_atom_site_aniso_U_33
_atom_site_aniso_U_23
_atom_site_aniso_U_13
_atom_site_aniso_U_12
Co1 0.0373(3) 0.0299(2) 0.0396(3) 0.00743(18) -0.00245(19) 0.00048(18)
V1 0.0396(3) 0.0245(3) 0.0383(3) 0.0080(2) -0.0038(2) -0.0034(2)
V2 0.0347(3) 0.0296(3) 0.0452(3) 0.0088(2) -0.0076(2) -0.0001(2)
V3 0.0442(3) 0.0239(3) 0.0397(3) 0.0023(2) -0.0060(2) -0.0028(2)
O1 0.0470(14) 0.0358(13) 0.0488(14) 0.0107(11) 0.0012(11) -0.0013(10)
O2 0.0448(14) 0.0491(15) 0.0526(15) 0.0066(12) -0.0096(11) 0.0034(11)
O3 0.0484(14) 0.0386(13) 0.0524(14) 0.0079(11) 0.0013(12) 0.0060(11)
O4 0.0455(14) 0.0363(13) 0.0496(14) 0.0061(11) 0.0013(11) -0.0063(10)
O5 0.0560(15) 0.0399(14) 0.0465(14) 0.0134(11) -0.0004(11) -0.0088(11)
O6 0.0438(13) 0.0226(10) 0.0441(13) 0.0048(9) -0.0045(10) -0.0059(9)
O7 0.0428(12) 0.0254(11) 0.0388(12) 0.0086(9) -0.0075(10) 0.0021(9)
O8 0.0392(14) 0.0523(16) 0.0637(17) 0.0071(13) -0.0101(12) 0.0064(12)
O9 0.0324(15) 0.0227(14) 0.0338(15) 0.0042(12) -0.0065(12) -0.0032(11)
O10 0.0428(13) 0.0267(11) 0.0444(13) 0.0046(10) -0.0034(10) 0.0044(9)
O11 0.0654(17) 0.0341(13) 0.0490(14) -0.0053(11) -0.0056(12) -0.0056(12)
O12 0.0337(11) 0.0360(12) 0.0408(12) 0.0049(10) 0.0004(9) -0.0013(10)
O13 0.0371(12) 0.0326(12) 0.0417(12) 0.0033(10) -0.0089(10) -0.0075(9)
O14 0.0437(13) 0.0291(11) 0.0347(11) 0.0042(9) -0.0057(9) -0.0005(10)
N1 0.0420(16) 0.0332(15) 0.0368(15) 0.0045(12) -0.0010(12) 0.0000(12)
N2 0.0385(15) 0.0271(14) 0.0407(15) 0.0053(11) -0.0001(12) -0.0011(11)
N3 0.0623(19) 0.0236(14) 0.0421(16) 0.0073(12) -0.0068(14) 0.0036(13)
C1 0.056(2) 0.047(2) 0.0439(19) 0.0083(16) 0.0000(16) 0.0012(17)
C2 0.071(3) 0.059(3) 0.046(2) -0.0028(19) 0.0039(19) 0.001(2)
C3 0.087(3) 0.049(2) 0.066(3) -0.012(2) 0.007(2) 0.012(2)
C4 0.075(3) 0.0356(19) 0.062(2) -0.0009(17) -0.001(2) 0.0127(18)
C5 0.0492(19) 0.0272(16) 0.0468(19) 0.0044(14) -0.0045(15) -0.0031(14)
C6 0.0393(17) 0.0312(16) 0.0402(17) 0.0064(14) -0.0029(14) -0.0024(13)
C7 0.0449(19) 0.0388(18) 0.0450(19) 0.0083(15) -0.0039(15) 0.0015(15)
C8 0.044(2) 0.055(2) 0.044(2) -0.0003(17) -0.0019(15) -0.0049(17)
C9 0.0429(19) 0.0407(19) 0.056(2) -0.0073(16) 0.0018(16) -0.0061(15)
C10 0.0408(18) 0.0291(16) 0.053(2) -0.0004(15) -0.0006(15) -0.0027(14)
C11 0.108(4) 0.051(3) 0.068(3) 0.016(2) 0.017(3) -0.017(3)
C12 0.072(3) 0.0379(19) 0.044(2) 0.0094(16) 0.0121(18) 0.0038(18)
C13 0.073(3) 0.057(2) 0.051(2) 0.0227(19) -0.002(2) 0.015(2)
C14 0.055(2) 0.057(2) 0.048(2) 0.0073(18) -0.0063(17) 0.0160(19)
C15 0.080(3) 0.103(4) 0.073(3) 0.010(3) -0.033(3) 0.021(3)
C16 0.079(3) 0.064(3) 0.099(4) -0.007(3) 0.029(3) 0.012(3)
C17 0.047(2) 0.054(2) 0.058(2) -0.0026(19) 0.0038(18) 0.0036(17)
C18 0.067(3) 0.063(3) 0.069(3) -0.001(2) 0.028(2) -0.006(2)
C19 0.043(2) 0.052(2) 0.051(2) 0.0061(17) 0.0010(17) -0.0112(17)
C20 0.075(3) 0.065(3) 0.074(3) 0.009(2) 0.016(2) -0.022(2)
C21 0.051(2) 0.055(2) 0.056(2) 0.0042(19) 0.0113(18) 0.0028(18)
C22 0.047(2) 0.045(2) 0.065(2) 0.0016(18) -0.0111(18) -0.0115(17)
C23 0.061(2) 0.043(2) 0.0377(19) 0.0008(16) -0.0094(16) 0.0027(17)
O15 0.209(10) 0.227(12) 0.246(12) 0.100(10) 0.029(10) 0.049(9)
O15' 0.209(10) 0.227(12) 0.246(12) 0.100(10) 0.029(10) 0.049(9)
C24 0.130(8) 0.114(8) 0.084(6) -0.038(5) 0.026(5) -0.030(6)
C24' 0.130(8) 0.114(8) 0.084(6) -0.038(5) 0.026(5) -0.030(6)

loop_
_atom_type_symbol
_atom_type_description
_atom_type_scat_dispersion_real
_atom_type_scat_dispersion_imag
_atom_type_scat_source
C C 0.0033 0.0016 'International Tables Vol C Tables 4.2.6.8 and 6.1.1.4'
H H 0.0000 0.0000 'International Tables Vol C Tables 4.2.6.8 and 6.1.1.4'
Co Co 0.3494 0.9721 'International Tables Vol C Tables 4.2.6.8 and 6.1.1.4'
N N 0.0061 0.0033 'International Tables Vol C Tables 4.2.6.8 and 6.1.1.4'
O O 0.0106 0.0060 'International Tables Vol C Tables 4.2.6.8 and 6.1.1.4'
V V 0.3005 0.5294 'International Tables Vol C Tables 4.2.6.8 and 6.1.1.4'

loop_
_geom_angle_atom_site_label_1
_geom_angle_atom_site_label_2
_geom_angle_atom_site_label_3
_geom_angle
_geom_angle_site_symmetry_1
_geom_angle_site_symmetry_3
O3 Co1 O2 88.43(12) . .
O3 Co1 O1 86.16(11) . .
O2 Co1 O1 95.35(11) . .
O3 Co1 O4 95.33(11) . .
O2 Co1 O4 86.92(11) . .
O1 Co1 O4 177.33(11) . .
O3 Co1 N1 177.05(11) . .
O2 Co1 N1 91.26(12) . .
O1 Co1 N1 90.95(12) . .
O4 Co1 N1 87.58(11) . .
O3 Co1 N2 90.94(11) . .
O2 Co1 N2 175.83(11) . .
O1 Co1 N2 88.71(11) . .
O4 Co1 N2 89.04(11) . .
N1 Co1 N2 89.57(12) . .
O5 V1 O6 104.43(12) . .
O5 V1 O7 100.90(12) . .
O6 V1 O7 92.37(10) . .
O5 V1 O12 99.46(12) . .
O6 V1 O12 92.70(10) . .
O7 V1 O12 157.06(10) . .
O5 V1 O14 96.17(12) . 3_656
O6 V1 O14 159.38(10) . 3_656
O7 V1 O14 84.31(9) . 3_656
O12 V1 O14 83.10(9) . 3_656
O5 V1 O9 172.59(10) . .
O6 V1 O9 82.83(7) . .
O7 V1 O9 79.99(7) . .
O12 V1 O9 78.47(7) . .
O14 V1 O9 76.55(6) 3_656 .
O5 V1 V3 139.90(10) . .
O6 V1 V3 35.57(7) . .
O7 V1 V3 82.96(7) . .
O12 V1 V3 88.26(7) . .
O14 V1 V3 123.88(7) 3_656 .
O9 V1 V3 47.448(15) . .
O5 V1 V2 133.90(10) . .
O6 V1 V2 84.88(8) . .
O7 V1 V2 33.03(6) . .
O12 V1 V2 125.51(7) . .
O14 V1 V2 81.28(7) 3_656 .
O9 V1 V2 47.153(14) . .
V3 V1 V2 59.881(19) . .
O8 V2 O7 103.69(12) . .
O8 V2 O10 101.40(13) . .
O7 V2 O10 92.49(10) . .
O8 V2 O13 99.22(12) . .
O7 V2 O13 92.20(10) . .
O10 V2 O13 157.10(10) . .
O8 V2 O12 97.10(12) . 3_656
O7 V2 O12 159.17(10) . 3_656
O10 V2 O12 84.46(10) . 3_656
O13 V2 O12 83.22(9) . 3_656
O8 V2 O9 173.73(11) . .
O7 V2 O9 82.28(7) . .
O10 V2 O9 80.02(7) . .
O13 V2 O9 78.43(7) . .
O12 V2 O9 76.90(6) 3_656 .
O8 V2 V3 134.20(11) . .
O7 V2 V3 84.74(7) . .
O10 V2 V3 32.80(7) . .
O13 V2 V3 125.72(7) . .
O12 V2 V3 81.58(7) 3_656 .
O9 V2 V3 47.405(15) . .
O8 V2 V1 139.11(10) . .
O7 V2 V1 35.51(7) . .
O10 V2 V1 82.94(7) . .
O13 V2 V1 87.98(7) . .
O12 V2 V1 123.76(7) 3_656 .
O9 V2 V1 46.974(15) . .
V3 V2 V1 59.828(18) . .
O11 V3 O10 104.45(13) . .
O11 V3 O6 101.76(12) . .
O10 V3 O6 92.86(10) . .
O11 V3 O14 99.14(12) . .
O10 V3 O14 92.00(10) . .
O6 V3 O14 156.60(10) . .
O11 V3 O13 96.49(12) . 3_656
O10 V3 O13 159.02(10) . 3_656
O6 V3 O13 84.03(10) . 3_656
O14 V3 O13 83.27(9) . 3_656
O11 V3 O9 172.70(10) . .
O10 V3 O9 82.54(8) . .
O6 V3 O9 79.70(7) . .
O14 V3 O9 78.27(7) . .
O13 V3 O9 76.49(6) 3_656 .
O11 V3 V1 134.39(10) . .
O10 V3 V1 85.27(8) . .
O6 V3 V1 32.65(7) . .
O14 V3 V1 125.36(7) . .
O13 V3 V1 80.95(7) 3_656 .
O9 V3 V1 47.217(15) . .
O11 V3 V2 139.75(10) . .
O10 V3 V2 35.38(8) . .
O6 V3 V2 83.09(7) . .
O14 V3 V2 87.74(7) . .
O13 V3 V2 123.74(7) 3_656 .
O9 V3 V2 47.356(15) . .
V1 V3 V2 60.291(19) . .
C12 O1 Co1 122.1(3) . .
C14 O2 Co1 122.5(3) . .
C17 O3 Co1 124.9(3) . .
C19 O4 Co1 123.5(2) . .
V1 O6 V3 111.78(11) . .
V2 O7 V1 111.46(11) . .
V1 O9 V1 180.0 3_656 .
V1 O9 V2 94.13(2) 3_656 .
V1 O9 V2 85.87(2) . .
V1 O9 V2 85.87(2) 3_656 3_656
V1 O9 V2 94.13(2) . 3_656
V2 O9 V2 180.00(3) . 3_656
V1 O9 V3 85.34(2) 3_656 3_656
V1 O9 V3 94.66(2) . 3_656
V2 O9 V3 94.76(2) . 3_656
V2 O9 V3 85.24(2) 3_656 3_656
V1 O9 V3 94.66(2) 3_656 .
V1 O9 V3 85.34(2) . .
V2 O9 V3 85.24(2) . .
V2 O9 V3 94.76(2) 3_656 .
V3 O9 V3 180.00(2) 3_656 .
V3 O10 V2 111.82(12) . .
C21 O12 V1 123.4(2) . .
C21 O12 V2 119.7(2) . 3_656
V1 O12 V2 110.21(10) . 3_656
C22 O13 V2 120.5(2) . .
C22 O13 V3 118.1(2) . 3_656
V2 O13 V3 110.05(10) . 3_656
C23 O14 V3 120.0(2) . .
C23 O14 V1 118.8(2) . 3_656
V3 O14 V1 110.19(11) . 3_656
C5 N1 C1 117.8(3) . .
C5 N1 Co1 122.3(2) . .
C1 N1 Co1 119.9(2) . .
C6 N2 C10 118.2(3) . .
C6 N2 Co1 121.2(2) . .
C10 N2 Co1 119.6(2) . .
C6 N3 C5 126.2(3) . .
C6 N3 H3 116.9 . .
C5 N3 H3 116.9 . .
C2 C1 N1 123.2(4) . .
C2 C1 H1 118.4 . .
N1 C1 H1 118.4 . .
C1 C2 C3 118.8(4) . .
C1 C2 H2 120.6 . .
C3 C2 H2 120.6 . .
C4 C3 C2 119.1(4) . .
C4 C3 H3A 120.5 . .
C2 C3 H3A 120.5 . .
C3 C4 C5 119.6(4) . .
C3 C4 H4 120.2 . .
C5 C4 H4 120.2 . .
N1 C5 N3 120.4(3) . .
N1 C5 C4 121.5(3) . .
N3 C5 C4 118.1(3) . .
N2 C6 N3 119.4(3) . .
N2 C6 C7 121.5(3) . .
N3 C6 C7 119.0(3) . .
C8 C7 C6 118.5(3) . .
C8 C7 H7 120.8 . .
C6 C7 H7 120.8 . .
C7 C8 C9 119.9(3) . .
C7 C8 H8 120.1 . .
C9 C8 H8 120.1 . .
C10 C9 C8 118.4(3) . .
C10 C9 H9 120.8 . .
C8 C9 H9 120.8 . .
N2 C10 C9 122.8(3) . .
N2 C10 H10 118.6 . .
C9 C10 H10 118.6 . .
C12 C11 H11A 109.5 . .
C12 C11 H11B 109.5 . .
H11A C11 H11B 109.5 . .
C12 C11 H11C 109.5 . .
H11A C11 H11C 109.5 . .
H11B C11 H11C 109.5 . .
O1 C12 C13 124.7(4) . .
O1 C12 C11 114.7(4) . .
C13 C12 C11 120.5(4) . .
C14 C13 C12 124.9(4) . .
C14 C13 H13 117.6 . .
C12 C13 H13 117.6 . .
O2 C14 C13 125.7(4) . .
O2 C14 C15 114.2(4) . .
C13 C14 C15 120.1(4) . .
C14 C15 H15A 109.5 . .
C14 C15 H15B 109.5 . .
H15A C15 H15B 109.5 . .
C14 C15 H15C 109.5 . .
H15A C15 H15C 109.5 . .
H15B C15 H15C 109.5 . .
C17 C16 H16A 109.5 . .
C17 C16 H16B 109.5 . .
H16A C16 H16B 109.5 . .
C17 C16 H16C 109.5 . .
H16A C16 H16C 109.5 . .
H16B C16 H16C 109.5 . .
O3 C17 C18 123.5(4) . .
O3 C17 C16 115.5(4) . .
C18 C17 C16 120.9(4) . .
C19 C18 C17 125.8(4) . .
C19 C18 H18 117.1 . .
C17 C18 H18 117.1 . .
O4 C19 C18 124.9(4) . .
O4 C19 C20 114.2(4) . .
C18 C19 C20 120.9(4) . .
C19 C20 H20A 109.5 . .
C19 C20 H20B 109.5 . .
H20A C20 H20B 109.5 . .
C19 C20 H20C 109.5 . .
H20A C20 H20C 109.5 . .
H20B C20 H20C 109.5 . .
O12 C21 H21A 109.5 . .
O12 C21 H21B 109.5 . .
H21A C21 H21B 109.5 . .
O12 C21 H21C 109.5 . .
H21A C21 H21C 109.5 . .
H21B C21 H21C 109.5 . .
O13 C22 H22A 109.5 . .
O13 C22 H22B 109.5 . .
H22A C22 H22B 109.5 . .
O13 C22 H22C 109.5 . .
H22A C22 H22C 109.5 . .
H22B C22 H22C 109.5 . .
O14 C23 H23A 109.5 . .
O14 C23 H23B 109.5 . .
H23A C23 H23B 109.5 . .
O14 C23 H23C 109.5 . .
H23A C23 H23C 109.5 . .
H23B C23 H23C 109.5 . .
C24 O15 H15 109.5 . .
C24' O15' H15' 109.5 . .
O15 C24 H24A 109.5 . .
O15 C24 H24B 109.5 . .
H24A C24 H24B 109.5 . .
O15 C24 H24C 109.5 . .
H24A C24 H24C 109.5 . .
H24B C24 H24C 109.5 . .
O15' C24' H24D 109.5 . .
O15' C24' H24E 109.5 . .
H24D C24' H24E 109.5 . .
O15' C24' H24F 109.5 . .
H24D C24' H24F 109.5 . .
H24E C24' H24F 109.5 . .

loop_
_geom_bond_atom_site_label_1
_geom_bond_atom_site_label_2
_geom_bond_distance
_geom_bond_site_symmetry_2
Co1 O3 1.883(3) .
Co1 O2 1.884(3) .
Co1 O1 1.888(2) .
Co1 O4 1.893(2) .
Co1 N1 1.933(3) .
Co1 N2 1.934(3) .
V1 O5 1.605(2) .
V1 O6 1.767(2) .
V1 O7 1.907(2) .
V1 O12 1.966(2) .
V1 O14 2.060(2) 3_656
V1 O9 2.2399(5) .
V1 V3 3.0418(8) .
V1 V2 3.0560(8) .
V2 O8 1.596(2) .
V2 O7 1.790(2) .
V2 O10 1.898(2) .
V2 O13 1.970(2) .
V2 O12 2.038(2) 3_656
V2 O9 2.2464(5) .
V2 V3 3.0434(8) .
V3 O11 1.602(2) .
V3 O10 1.776(2) .
V3 O6 1.905(2) .
V3 O14 1.963(2) .
V3 O13 2.066(2) 3_656
V3 O9 2.2482(6) .
O1 C12 1.280(4) .
O2 C14 1.276(5) .
O3 C17 1.264(5) .
O4 C19 1.266(5) .
O9 V1 2.2399(5) 3_656
O9 V2 2.2464(5) 3_656
O9 V3 2.2482(6) 3_656
O12 C21 1.428(4) .
O12 V2 2.038(2) 3_656
O13 C22 1.429(4) .
O13 V3 2.066(2) 3_656
O14 C23 1.423(4) .
O14 V1 2.060(2) 3_656
N1 C5 1.338(4) .
N1 C1 1.363(5) .
N2 C6 1.344(4) .
N2 C10 1.352(4) .
N3 C6 1.375(4) .
N3 C5 1.380(5) .
N3 H3 0.8600 .
C1 C2 1.353(6) .
C1 H1 0.9300 .
C2 C3 1.387(6) .
C2 H2 0.9300 .
C3 C4 1.364(6) .
C3 H3A 0.9300 .
C4 C5 1.395(5) .
C4 H4 0.9300 .
C6 C7 1.400(5) .
C7 C8 1.364(5) .
C7 H7 0.9300 .
C8 C9 1.394(5) .
C8 H8 0.9300 .
C9 C10 1.358(5) .
C9 H9 0.9300 .
C10 H10 0.9300 .
C11 C12 1.501(6) .
C11 H11A 0.9600 .
C11 H11B 0.9600 .
C11 H11C 0.9600 .
C12 C13 1.389(6) .
C13 C14 1.367(6) .
C13 H13 0.9300 .
C14 C15 1.504(6) .
C15 H15A 0.9600 .
C15 H15B 0.9600 .
C15 H15C 0.9600 .
C16 C17 1.504(6) .
C16 H16A 0.9600 .
C16 H16B 0.9600 .
C16 H16C 0.9600 .
C17 C18 1.396(6) .
C18 C19 1.380(6) .
C18 H18 0.9300 .
C19 C20 1.504(6) .
C20 H20A 0.9600 .
C20 H20B 0.9600 .
C20 H20C 0.9600 .
C21 H21A 0.9600 .
C21 H21B 0.9600 .
C21 H21C 0.9600 .
C22 H22A 0.9600 .
C22 H22B 0.9600 .
C22 H22C 0.9600 .
C23 H23A 0.9600 .
C23 H23B 0.9600 .
C23 H23C 0.9600 .
O15 C24 1.363(16) .
O15 H15 0.8200 .
O15' C24' 1.555(16) .
O15' H15' 0.8200 .
C24 H24A 0.9600 .
C24 H24B 0.9600 .
C24 H24C 0.9600 .
C24' H24D 0.9600 .
C24' H24E 0.9600 .
C24' H24F 0.9600 .

loop_
_geom_hbond_atom_site_label_D
_geom_hbond_atom_site_label_H
_geom_hbond_atom_site_label_A
_geom_hbond_distance_DH
_geom_hbond_distance_HA
_geom_hbond_distance_DA
_geom_hbond_angle_DHA
N3 H3 O7 0.86 2.02 2.804(3) 152.0

loop_
_geom_torsion_atom_site_label_1
_geom_torsion_atom_site_label_2
_geom_torsion_atom_site_label_3
_geom_torsion_atom_site_label_4
_geom_torsion
_geom_torsion_site_symmetry_1
O3 Co1 O1 C12 -65.2(3) .
O2 Co1 O1 C12 22.8(3) .
N1 Co1 O1 C12 114.2(3) .
N2 Co1 O1 C12 -156.3(3) .
O3 Co1 O2 C14 66.6(3) .
O1 Co1 O2 C14 -19.4(3) .
O4 Co1 O2 C14 162.0(3) .
N1 Co1 O2 C14 -110.5(3) .
O2 Co1 O3 C17 99.1(3) .
O1 Co1 O3 C17 -165.4(3) .
O4 Co1 O3 C17 12.3(3) .
N2 Co1 O3 C17 -76.8(3) .
O3 Co1 O4 C19 -13.8(3) .
O2 Co1 O4 C19 -101.9(3) .
N1 Co1 O4 C19 166.7(3) .
N2 Co1 O4 C19 77.1(3) .
O5 V1 O6 V3 176.29(13) .
O7 V1 O6 V3 74.40(12) .
O12 V1 O6 V3 -83.21(12) .
O14 V1 O6 V3 -5.7(4) 3_656
O9 V1 O6 V3 -5.20(10) .
V2 V1 O6 V3 42.20(10) .
O8 V2 O7 V1 176.55(13) .
O10 V2 O7 V1 74.18(12) .
O13 V2 O7 V1 -83.41(12) .
O12 V2 O7 V1 -6.8(4) 3_656
O9 V2 O7 V1 -5.40(9) .
V3 V2 O7 V1 42.27(10) .
O11 V3 O10 V2 176.77(13) .
O6 V3 O10 V2 73.84(12) .
O14 V3 O10 V2 -83.26(13) .
O13 V3 O10 V2 -6.9(4) 3_656
O9 V3 O10 V2 -5.37(10) .
V1 V3 O10 V2 42.06(10) .
O8 V2 O10 V3 179.19(14) .
O7 V2 O10 V3 -76.30(13) .
O13 V2 O10 V3 25.4(3) .
O12 V2 O10 V3 83.04(12) 3_656
O9 V2 O10 V3 5.41(10) .
V1 V2 O10 V3 -42.03(10) .
C5 N1 C1 C2 1.6(6) .
Co1 N1 C1 C2 -175.7(3) .
N1 C1 C2 C3 -0.6(7) .
C1 C2 C3 C4 -0.9(7) .
C2 C3 C4 C5 1.4(7) .
C1 N1 C5 N3 177.3(3) .
Co1 N1 C5 N3 -5.5(5) .
C1 N1 C5 C4 -1.0(5) .
Co1 N1 C5 C4 176.2(3) .
C6 N3 C5 N1 -32.1(5) .
C6 N3 C5 C4 146.3(4) .
C3 C4 C5 N1 -0.4(6) .
C3 C4 C5 N3 -178.8(4) .
C10 N2 C6 N3 -168.5(3) .
Co1 N2 C6 N3 22.8(4) .
C10 N2 C6 C7 9.5(5) .
Co1 N2 C6 C7 -159.2(3) .
C5 N3 C6 N2 22.4(5) .
C5 N3 C6 C7 -155.7(4) .
N2 C6 C7 C8 -5.6(5) .
N3 C6 C7 C8 172.4(3) .
C6 C7 C8 C9 -2.2(5) .
C7 C8 C9 C10 5.8(6) .
C6 N2 C10 C9 -5.7(5) .
Co1 N2 C10 C9 163.2(3) .
C8 C9 C10 N2 -1.9(6) .
Co1 O1 C12 C13 -15.2(5) .
Co1 O1 C12 C11 167.5(3) .
O1 C12 C13 C14 -3.5(7) .
C11 C12 C13 C14 173.7(4) .
Co1 O2 C14 C13 7.9(6) .
Co1 O2 C14 C15 -174.2(3) .
C12 C13 C14 O2 7.7(7) .
C12 C13 C14 C15 -170.1(4) .
Co1 O3 C17 C18 -4.1(6) .
Co1 O3 C17 C16 175.0(3) .
O3 C17 C18 C19 -7.8(8) .
C16 C17 C18 C19 173.1(5) .
Co1 O4 C19 C18 7.2(6) .
Co1 O4 C19 C20 -172.9(3) .
C17 C18 C19 O4 6.1(8) .
C17 C18 C19 C20 -173.9(5) .
